data_4132028
loop_
_publ_author_name
'Cai, Li-Xuan'
'Li, Shao-Chuan'
'Yan, Dan-Ni'
'Zhou, Li-Peng'
'Guo, Fang'
'Sun, Qing-Fu'

_publ_section_title
;
 Water-Soluble Redox-Active Cage Hosting Polyoxometalates for Selective
 Desulfurization Catalysis.
;
_journal_issue 14
_journal_name_full 'Journal of the American Chemical Society'
_journal_page_first 4869
_journal_page_last 4876
_journal_paper_doi 10.1021/jacs.8b00394
_journal_volume 140
_journal_year 2018
_chemical_formula_sum 'C164 H120 B4 F16 N40 O24 Pd4 S3'
_chemical_formula_weight 3904.01
_space_group_crystal_system monoclinic
_space_group_IT_number 11
_space_group_name_Hall '-P 2yb'
_space_group_name_H-M_alt 'P 1 21/m 1'
_atom_sites_solution_hydrogens geom
_audit_creation_method SHELXL-2016/4
_cell_angle_alpha 90
_cell_angle_beta 96.009(4)
_cell_angle_gamma 90
_cell_formula_units_Z 2
_cell_length_a 16.7178(4)
_cell_length_b 34.1498(6)
_cell_length_c 18.9986(3)
_cell_measurement_reflns_used 14630
_cell_measurement_temperature 100(2)
_cell_measurement_theta_max 74.3780
_cell_measurement_theta_min 3.5530
_cell_volume 10786.9(4)
_computing_cell_refinement 'CrysAlisPro 1.171.38.43f (Rigaku OD, 2015)'
_computing_data_collection 'CrysAlisPro 1.171.38.43f (Rigaku OD, 2015)'
_computing_data_reduction 'CrysAlisPro 1.171.38.43f (Rigaku OD, 2015)'
_computing_structure_refinement 'SHELXL-2016/4 (Sheldrick, 2016)'
_computing_structure_solution shelxs
_diffrn_ambient_temperature 100(2)
_diffrn_detector 'CCD plate'
_diffrn_detector_area_resol_mean 10.3503
_diffrn_detector_type Atlas
_diffrn_measured_fraction_theta_full 0.997
_diffrn_measured_fraction_theta_max 0.968
_diffrn_measurement_device 'four-circle diffractometer'
_diffrn_measurement_device_type 'SuperNova, Dual, Cu at zero, Atlas'
_diffrn_radiation_type CuK\a
_diffrn_radiation_wavelength 1.54184
_diffrn_reflns_av_R_equivalents 0.0311
_diffrn_reflns_av_unetI/netI 0.0425
_diffrn_reflns_Laue_measured_fraction_full 0.997
_diffrn_reflns_Laue_measured_fraction_max 0.968
_diffrn_reflns_limit_h_max 20
_diffrn_reflns_limit_h_min -18
_diffrn_reflns_limit_k_max 25
_diffrn_reflns_limit_k_min -41
_diffrn_reflns_limit_l_max 23
_diffrn_reflns_limit_l_min -22
_diffrn_reflns_number 44001
_diffrn_reflns_point_group_measured_fraction_full 0.997
_diffrn_reflns_point_group_measured_fraction_max 0.968
_diffrn_reflns_theta_full 67.684
_diffrn_reflns_theta_max 74.399
_diffrn_reflns_theta_min 3.352
_diffrn_source 'micro-focus sealed X-ray tube'
_diffrn_source_type 'SuperNova (Cu) X-ray Source'
_exptl_absorpt_coefficient_mu 3.518
_exptl_crystal_colour yellow
_exptl_crystal_density_diffrn 1.202
_exptl_crystal_description block
_exptl_crystal_F_000 3944
_exptl_crystal_size_max 0.150
_exptl_crystal_size_mid 0.150
_exptl_crystal_size_min 0.150
_refine_diff_density_max 1.827
_refine_diff_density_min -1.233
_refine_diff_density_rms 0.152
_refine_ls_extinction_method none
_refine_ls_goodness_of_fit_ref 1.630
_refine_ls_hydrogen_treatment constr
_refine_ls_matrix_type full
_refine_ls_number_parameters 932
_refine_ls_number_reflns 21696
_refine_ls_number_restraints 1027
_refine_ls_restrained_S_all 1.618
_refine_ls_R_factor_all 0.1375
_refine_ls_R_factor_gt 0.1186
_refine_ls_shift/su_max 0.001
_refine_ls_shift/su_mean 0.000
_refine_ls_structure_factor_coef Fsqd
_refine_ls_weighting_details 'w=1/[\s^2^(Fo^2^)+(0.2000P)^2^] where P=(Fo^2^+2Fc^2^)/3'
_refine_ls_weighting_scheme calc
_refine_ls_wR_factor_gt 0.3659
_refine_ls_wR_factor_ref 0.3949
_reflns_Friedel_coverage 0.000
_reflns_number_gt 16982
_reflns_number_total 21696
_reflns_threshold_expression 'I > 2\s(I)'
_cod_data_source_file ja8b00394_si_003.cif
_cod_data_source_block clx-0321dbt_sq
_cod_original_sg_symbol_H-M 'P 21/m'
_cod_database_code 4132028
_shelx_shelxl_version_number 2016/4
_shelx_space_group_comment
;
The symmetry employed for this shelxl refinement is uniquely defined
by the following loop, which should always be used as a source of
symmetry information in preference to the above space-group names.
They are only intended as comments.
;
_shelx_estimated_absorpt_t_min 0.620
_shelx_estimated_absorpt_t_max 0.620

loop_
_space_group_symop_operation_xyz
'x, y, z'
'-x, y+1/2, -z'
'-x, -y, -z'
'x, -y-1/2, z'

loop_
_atom_site_label
_atom_site_type_symbol
_atom_site_fract_x
_atom_site_fract_y
_atom_site_fract_z
_atom_site_U_iso_or_equiv
_atom_site_adp_type
_atom_site_occupancy
_atom_site_site_symmetry_order
_atom_site_calc_flag
_atom_site_refinement_flags_posn
_atom_site_refinement_flags_adp
_atom_site_refinement_flags_occupancy
_atom_site_disorder_assembly
_atom_site_disorder_group
PD1_1 Pd 0.92842(3) 0.43422(2) 0.49434(3) 0.05198(19) Uani 1 1 d . U . . .
N1_1 N 0.9151(4) 0.47788(18) 0.4230(3) 0.0521(12) Uani 1 1 d . U . . .
PD2_1 Pd 0.33262(4) 0.44301(2) 0.88857(3) 0.0606(2) Uani 1 1 d . U . . .
C2_1 C 0.8487(5) 0.4969(2) 0.4025(4) 0.0591(16) Uani 1 1 d . U . . .
H2_1 H 0.802618 0.492276 0.426644 0.071 Uiso 1 1 calc R U . . .
C3_1 C 0.8428(6) 0.5244(3) 0.3453(4) 0.0665(18) Uani 1 1 d . U . . .
H3_1 H 0.794364 0.538215 0.331573 0.080 Uiso 1 1 calc R U . . .
C4_1 C 0.9090(6) 0.5298(3) 0.3119(4) 0.069(2) Uani 1 1 d . U . . .
H4_1 H 0.906895 0.547132 0.272704 0.083 Uiso 1 1 calc R U . . .
C5_1 C 0.9820(6) 0.5100(2) 0.3341(4) 0.0646(18) Uani 1 1 d . U . . .
H5_1 H 1.029177 0.514449 0.311376 0.078 Uiso 1 1 calc R U . . .
C6_1 C 0.9819(5) 0.4843(2) 0.3895(4) 0.0574(15) Uani 1 1 d . U . . .
N7_1 N 1.0446(4) 0.43993(19) 0.4757(3) 0.0558(13) Uani 1 1 d . U . . .
C8_1 C 1.0556(5) 0.4637(2) 0.4203(4) 0.0549(15) Uani 1 1 d . U . . .
C9_1 C 1.1302(5) 0.4679(3) 0.3977(4) 0.0641(18) Uani 1 1 d . U . . .
H9_1 H 1.137049 0.484221 0.358201 0.077 Uiso 1 1 calc R U . . .
C10_1 C 1.1952(5) 0.4487(3) 0.4318(5) 0.072(2) Uani 1 1 d . U . . .
H10_1 H 1.246887 0.450907 0.415523 0.086 Uiso 1 1 calc R U . . .
C11_1 C 1.1839(5) 0.4263(3) 0.4900(5) 0.071(2) Uani 1 1 d . U . . .
H11_1 H 1.228550 0.414320 0.516725 0.085 Uiso 1 1 calc R U . . .
C12_1 C 1.1066(5) 0.4212(3) 0.5094(4) 0.0619(17) Uani 1 1 d . U . . .
H12_1 H 1.098220 0.403994 0.547273 0.074 Uiso 1 1 calc R U . . .
N13_1 N 0.2845(5) 0.4545(2) 0.9794(3) 0.0674(16) Uani 1 1 d . U . . .
C14_1 C 0.2961(8) 0.4336(3) 1.0387(5) 0.087(3) Uani 1 1 d . U . . .
H14_1 H 0.331100 0.411596 1.041459 0.105 Uiso 1 1 calc R U . . .
C15_1 C 0.2562(10) 0.4442(4) 1.0969(6) 0.101(3) Uani 1 1 d . U . . .
H15_1 H 0.263842 0.429177 1.139131 0.121 Uiso 1 1 calc R U . . .
C16_1 C 0.2078(10) 0.4751(5) 1.0940(6) 0.111(4) Uani 1 1 d . U . . .
H16_1 H 0.181190 0.481973 1.134076 0.134 Uiso 1 1 calc R U . . .
C17_1 C 0.1960(8) 0.4969(4) 1.0344(7) 0.100(3) Uani 1 1 d . U . . .
H17_1 H 0.162036 0.519294 1.032300 0.120 Uiso 1 1 calc R U . . .
C18_1 C 0.2351(6) 0.4857(3) 0.9754(5) 0.078(2) Uani 1 1 d . U . . .
N19_1 N 0.2747(5) 0.4933(2) 0.8601(3) 0.0707(17) Uani 1 1 d . U . . .
C20_1 C 0.2285(7) 0.5070(3) 0.9077(5) 0.078(2) Uani 1 1 d . U . . .
C21_1 C 0.1769(9) 0.5400(4) 0.8922(7) 0.098(3) Uani 1 1 d . U . . .
H21_1 H 0.142960 0.549185 0.925734 0.117 Uiso 1 1 calc R U . . .
C22_1 C 0.1775(11) 0.5582(4) 0.8279(8) 0.110(4) Uani 1 1 d . U . . .
H22_1 H 0.144131 0.580237 0.815835 0.132 Uiso 1 1 calc R U . . .
C23_1 C 0.2275(10) 0.5437(4) 0.7815(6) 0.102(3) Uani 1 1 d . U . . .
H23_1 H 0.229192 0.555942 0.736795 0.123 Uiso 1 1 calc R U . . .
C24_1 C 0.2754(8) 0.5116(3) 0.7992(5) 0.085(3) Uani 1 1 d . U . . .
H24_1 H 0.310049 0.502359 0.766290 0.102 Uiso 1 1 calc R U . . .
N1_2 N 0.9480(4) 0.38775(18) 0.5592(3) 0.0521(12) Uani 1 1 d . U . . .
C2_2 C 0.9568(5) 0.3883(2) 0.6293(4) 0.0600(17) Uani 1 1 d . U . . .
H2_2 H 0.953638 0.412845 0.652364 0.072 Uiso 1 1 calc R U . . .
C3_2 C 0.9700(5) 0.3557(2) 0.6702(4) 0.0585(16) Uani 1 1 d . U . . .
H3_2 H 0.977134 0.357864 0.720335 0.070 Uiso 1 1 calc R U . . .
C4_2 C 0.9728(5) 0.3197(2) 0.6381(4) 0.0535(14) Uani 1 1 d . U . . .
C5_2 C 0.9629(7) 0.3189(3) 0.5645(4) 0.075(2) Uani 1 1 d . U . . .
H5_2 H 0.965005 0.294505 0.540619 0.091 Uiso 1 1 calc R U . . .
C6_2 C 0.9501(6) 0.3523(2) 0.5260(4) 0.069(2) Uani 1 1 d . U . . .
H6_2 H 0.942675 0.350947 0.475768 0.083 Uiso 1 1 calc R U . . .
C7_2 C 0.9833(5) 0.2827(2) 0.6787(4) 0.0598(16) Uani 1 1 d . U . . .
N8_2 N 0.9757(6) 0.250000 0.6410(4) 0.0558(18) Uani 1 2 d S TU P . .
N9_2 N 1.0026(4) 0.2848(2) 0.7487(3) 0.0613(15) Uani 1 1 d . U . . .
C10_2 C 1.0117(8) 0.250000 0.7798(5) 0.065(3) Uani 1 2 d S TU P . .
C11_2 C 1.0365(10) 0.250000 0.8560(6) 0.081(3) Uani 1 2 d S TU P . .
C12_2 C 1.0503(8) 0.2843(4) 0.8930(5) 0.097(3) Uani 1 1 d . U . . .
H12_2 H 1.040883 0.308660 0.869563 0.116 Uiso 1 1 calc R U . . .
C13_2 C 1.0783(9) 0.2835(5) 0.9653(6) 0.113(4) Uani 1 1 d . U . . .
H13_2 H 1.086052 0.307260 0.991057 0.136 Uiso 1 1 calc R U . . .
N14_2 N 1.0935(10) 0.250000 0.9970(6) 0.107(4) Uani 1 2 d S TU P . .
C15_2 C 1.1244(11) 0.250000 1.0758(7) 0.104(4) Uani 1 2 d S TU P . .
H15A_2 H 1.158347 0.226565 1.086545 0.125 Uiso 0.5 1 calc R U P . .
H15B_2 H 1.158347 0.273435 1.086545 0.125 Uiso 0.5 1 calc R U P . .
C16_2 C 1.0585(10) 0.250000 1.1212(6) 0.093(4) Uani 1 2 d S TU P . .
C17_2 C 1.0260(7) 0.2852(4) 1.1449(5) 0.092(3) Uani 1 1 d . U . . .
H17_2 H 1.045858 0.309660 1.130425 0.110 Uiso 1 1 calc R U . . .
C18_2 C 0.9663(8) 0.2843(4) 1.1884(6) 0.100(3) Uani 1 1 d . U . . .
H18_2 H 0.945206 0.308461 1.202761 0.120 Uiso 1 1 calc R U . . .
C19_2 C 0.9345(10) 0.250000 1.2129(8) 0.100(4) Uani 1 2 d S TU P . .
C20_2 C 0.8701(10) 0.250000 1.2536(8) 0.105(4) Uani 1 2 d S TU P . .
H20A_2 H 0.873211 0.273458 1.284375 0.126 Uiso 0.5 1 calc R U P . .
H20B_2 H 0.873211 0.226542 1.284375 0.126 Uiso 0.5 1 calc R U P . .
N21_2 N 0.7908(8) 0.250000 1.2073(7) 0.104(4) Uani 1 2 d S TU P . .
C22_2 C 0.7587(7) 0.2839(5) 1.1818(7) 0.111(4) Uani 1 1 d . U . . .
H22_2 H 0.783225 0.307783 1.197951 0.133 Uiso 1 1 calc R U . . .
C23_2 C 0.6923(7) 0.2853(5) 1.1337(7) 0.108(4) Uani 1 1 d . U . . .
H23_2 H 0.668572 0.309536 1.118627 0.130 Uiso 1 1 calc R U . . .
C24_2 C 0.6605(9) 0.250000 1.1076(9) 0.093(4) Uani 1 2 d S TU P . .
C25_2 C 0.5869(8) 0.250000 1.0556(7) 0.081(3) Uani 1 2 d S TU P . .
N26_2 N 0.5576(5) 0.2850(3) 1.0336(4) 0.0764(19) Uani 1 1 d . U . . .
C27_2 C 0.4935(5) 0.2825(3) 0.9860(4) 0.0660(18) Uani 1 1 d . U . . .
N28_2 N 0.4578(6) 0.250000 0.9616(5) 0.062(2) Uani 1 2 d S TU P . .
N29_2 N 0.3847(4) 0.3912(2) 0.9200(3) 0.0618(15) Uani 1 1 d . U . . .
C30_2 C 0.3525(6) 0.3575(3) 0.9002(4) 0.0669(19) Uani 1 1 d . U . . .
H30_2 H 0.303692 0.357965 0.869718 0.080 Uiso 1 1 calc R U . . .
C31_2 C 0.3833(6) 0.3221(3) 0.9196(4) 0.071(2) Uani 1 1 d . U . . .
H31_2 H 0.355670 0.298665 0.904930 0.085 Uiso 1 1 calc R U . . .
C32_2 C 0.4571(5) 0.3208(3) 0.9619(4) 0.0620(17) Uani 1 1 d . U . . .
C33_2 C 0.4922(6) 0.3556(3) 0.9829(5) 0.077(2) Uani 1 1 d . U . . .
H33_2 H 0.541091 0.355860 1.013315 0.092 Uiso 1 1 calc R U . . .
C34_2 C 0.4566(6) 0.3906(3) 0.9600(5) 0.072(2) Uani 1 1 d . U . . .
H34_2 H 0.483042 0.414579 0.972542 0.086 Uiso 1 1 calc R U . . .
N1_3 N 0.8090(4) 0.42827(18) 0.5045(3) 0.0541(13) Uani 1 1 d . U . . .
C2_3 C 0.7596(5) 0.4139(2) 0.4506(4) 0.0554(15) Uani 1 1 d . U . . .
H2_3 H 0.781091 0.407505 0.407698 0.066 Uiso 1 1 calc R U . . .
C3_3 C 0.6799(5) 0.4083(2) 0.4549(4) 0.0569(16) Uani 1 1 d . U . . .
H3_3 H 0.646390 0.398146 0.415630 0.068 Uiso 1 1 calc R U . . .
C4_3 C 0.6477(5) 0.4176(2) 0.5185(3) 0.0533(14) Uani 1 1 d . U . . .
C5_3 C 0.7000(5) 0.4326(2) 0.5741(4) 0.0546(15) Uani 1 1 d . U . . .
H5_3 H 0.680382 0.439160 0.617812 0.065 Uiso 1 1 calc R U . . .
C6_3 C 0.7793(5) 0.4379(2) 0.5655(4) 0.0567(16) Uani 1 1 d . U . . .
H6_3 H 0.814340 0.448486 0.603333 0.068 Uiso 1 1 calc R U . . .
C7_3 C 0.5609(4) 0.4111(2) 0.5270(3) 0.0511(14) Uani 1 1 d . U . . .
N8_3 N 0.5152(4) 0.39658(19) 0.4703(3) 0.0555(13) Uani 1 1 d . U . . .
C9_3 C 0.4396(4) 0.3896(2) 0.4831(3) 0.0534(14) Uani 1 1 d . U . . .
N10_3 N 0.4086(4) 0.39577(19) 0.5449(3) 0.0515(12) Uani 1 1 d . U . . .
C11_3 C 0.4604(5) 0.4106(2) 0.5948(3) 0.0544(15) Uani 1 1 d . U . . .
N12_3 N 0.5380(4) 0.41901(18) 0.5893(3) 0.0527(12) Uani 1 1 d . U . . .
N13_3 N 0.3753(4) 0.4333(2) 0.7942(3) 0.0584(14) Uani 1 1 d . U . . .
C14_3 C 0.4479(5) 0.4447(3) 0.7807(4) 0.0651(19) Uani 1 1 d . U . . .
H14_3 H 0.480970 0.457661 0.817201 0.078 Uiso 1 1 calc R U . . .
C15_3 C 0.4778(5) 0.4389(3) 0.7180(4) 0.0649(19) Uani 1 1 d . U . . .
H15_3 H 0.529543 0.448353 0.710182 0.078 Uiso 1 1 calc R U . . .
C16_3 C 0.4300(4) 0.4185(2) 0.6647(3) 0.0529(14) Uani 1 1 d . U . . .
C17_3 C 0.3541(5) 0.4064(2) 0.6773(3) 0.0553(15) Uani 1 1 d . U . . .
H17_3 H 0.320140 0.393148 0.641855 0.066 Uiso 1 1 calc R U . . .
C18_3 C 0.3286(5) 0.4142(2) 0.7431(3) 0.0555(15) Uani 1 1 d . U . . .
H18_3 H 0.276622 0.405798 0.752459 0.067 Uiso 1 1 calc R U . . .
N19_3 N 0.2764(5) 0.3491(3) 0.3153(3) 0.0720(18) Uani 1 1 d . U . . .
C20_3 C 0.2583(6) 0.3438(3) 0.3826(4) 0.071(2) Uani 1 1 d . U . . .
H20_3 H 0.209341 0.331527 0.391498 0.086 Uiso 1 1 calc R U . . .
C21_3 C 0.3121(5) 0.3566(3) 0.4383(4) 0.0653(18) Uani 1 1 d . U . . .
H21_3 H 0.300348 0.353635 0.485847 0.078 Uiso 1 1 calc R U . . .
C22_3 C 0.3842(5) 0.3739(3) 0.4228(4) 0.0613(17) Uani 1 1 d . U . . .
C23_3 C 0.4003(5) 0.3781(3) 0.3544(4) 0.0677(19) Uani 1 1 d . U . . .
H23_3 H 0.449248 0.389934 0.344195 0.081 Uiso 1 1 calc R U . . .
C24_3 C 0.3456(6) 0.3653(3) 0.3001(4) 0.076(2) Uani 1 1 d . U . . .
H24_3 H 0.356741 0.367917 0.252353 0.091 Uiso 1 1 calc R U . . .
C25_3 C 0.2138(6) 0.3345(3) 0.2579(4) 0.077(2) Uani 1 1 d . U . . .
H25A_3 H 0.159966 0.344008 0.267194 0.092 Uiso 1 1 calc R U . . .
H25B_3 H 0.225674 0.344908 0.211505 0.092 Uiso 1 1 calc R U . . .
C26_3 C 0.2138(6) 0.2904(3) 0.2559(4) 0.071(2) Uani 1 1 d . U . . .
C27_3 C 0.1555(5) 0.2708(3) 0.2869(4) 0.075(2) Uani 1 1 d . U . . .
H27_3 H 0.115394 0.284894 0.308300 0.091 Uiso 1 1 calc R U . . .
C28_3 C 0.2736(6) 0.2709(3) 0.2238(4) 0.076(2) Uani 1 1 d . U . . .
H28_3 H 0.313470 0.285120 0.202424 0.091 Uiso 1 1 calc R U . . .
S1_4 S 0.5546(5) 0.3086(2) 0.5590(4) 0.1093(19) Uiso 0.5 1 d D U P A -2
C2_4 C 0.4771(8) 0.2900(3) 0.5027(9) 0.099(6) Uiso 0.5 1 d DG U P A -2
C3_4 C 0.4782(9) 0.2806(5) 0.4316(9) 0.126(8) Uiso 0.5 1 d DG U P A -2
H3_4 H 0.525645 0.284581 0.409148 0.151 Uiso 0.5 1 calc R U P A -2
C4_4 C 0.4097(12) 0.2654(5) 0.3935(7) 0.138(9) Uiso 0.5 1 d DG U P A -2
H4_4 H 0.410408 0.258941 0.344903 0.166 Uiso 0.5 1 calc R U P A -2
C5_4 C 0.3402(9) 0.2596(5) 0.4264(9) 0.136(9) Uiso 0.5 1 d DG U P A -2
H5_4 H 0.293433 0.249145 0.400317 0.163 Uiso 0.5 1 calc R U P A -2
C6_4 C 0.3392(9) 0.2690(5) 0.4975(10) 0.113(7) Uiso 0.5 1 d DG U P A -2
H6_4 H 0.291695 0.264989 0.519976 0.136 Uiso 0.5 1 calc R U P A -2
C7_4 C 0.4076(10) 0.2842(4) 0.5356(7) 0.102(6) Uiso 0.5 1 d DG U P A -2
C8_4 C 0.4192(11) 0.2973(5) 0.6138(7) 0.095(6) Uiso 0.5 1 d DG U P A -2
C9_4 C 0.3666(9) 0.2970(6) 0.6659(10) 0.131(9) Uiso 0.5 1 d DG U P A -2
H9_4 H 0.313012 0.287933 0.654943 0.157 Uiso 0.5 1 calc R U P A -2
C10_4 C 0.3925(11) 0.3098(6) 0.7339(9) 0.135(9) Uiso 0.5 1 d DG U P A -2
H10_4 H 0.356563 0.309579 0.769425 0.162 Uiso 0.5 1 calc R U P A -2
C11_4 C 0.4709(12) 0.3230(6) 0.7498(7) 0.115(7) Uiso 0.5 1 d DG U P A -2
H11_4 H 0.488628 0.331808 0.796308 0.138 Uiso 0.5 1 calc R U P A -2
C12_4 C 0.5235(9) 0.3234(5) 0.6978(9) 0.102(6) Uiso 0.5 1 d DG U P A -2
H12_4 H 0.577143 0.332391 0.708708 0.123 Uiso 0.5 1 calc R U P A -2
C13_4 C 0.4977(10) 0.3105(5) 0.6298(7) 0.105(6) Uiso 0.5 1 d DG U P A -2
S1_5 S 0.6269(13) 0.2731(6) 0.8717(11) 0.258(8) Uiso 0.5 1 d D U P B -3
C2_5 C 0.5984(17) 0.2258(7) 0.8450(12) 0.249(14) Uiso 0.5 1 d DG U P B -3
C3_5 C 0.5300(17) 0.2138(10) 0.8024(14) 0.247(17) Uiso 0.5 1 d DG U P B -3
H3_5 H 0.491929 0.232670 0.783375 0.296 Uiso 0.5 1 calc R U P B -3
C4_5 C 0.518(2) 0.1743(11) 0.7875(16) 0.227(17) Uiso 0.5 1 d DG U P B -3
H4_5 H 0.470835 0.166146 0.758393 0.272 Uiso 0.5 1 calc R U P B -3
C5_5 C 0.573(3) 0.1467(8) 0.8153(19) 0.238(17) Uiso 0.5 1 d DG U P B -3
H5_5 H 0.564727 0.119714 0.805158 0.285 Uiso 0.5 1 calc R U P B -3
C6_5 C 0.642(2) 0.1587(8) 0.8579(18) 0.242(17) Uiso 0.5 1 d DG U P B -3
H6_5 H 0.679714 0.139805 0.876907 0.291 Uiso 0.5 1 calc R U P B -3
C7_5 C 0.6541(16) 0.1982(9) 0.8728(11) 0.255(15) Uiso 0.5 1 d DG U P B -3
C8_5 C 0.7248(18) 0.2168(11) 0.9198(16) 0.281(16) Uiso 0.5 1 d DG U P B -3
C9_5 C 0.795(2) 0.2002(13) 0.951(2) 0.300(19) Uiso 0.5 1 d DG U P B -3
H9_5 H 0.804158 0.172815 0.947929 0.360 Uiso 0.5 1 calc R U P B -3
C10_5 C 0.8534(16) 0.2237(17) 0.9884(17) 0.275(18) Uiso 0.5 1 d DG U P B -3
H10_5 H 0.901773 0.212346 1.010059 0.331 Uiso 0.5 1 calc R U P B -3
C11_5 C 0.8407(17) 0.2638(16) 0.9936(15) 0.254(17) Uiso 0.5 1 d DG U P B -3
H11_5 H 0.880359 0.279806 1.018806 0.304 Uiso 0.5 1 calc R U P B -3
C12_5 C 0.770(2) 0.2803(12) 0.9619(17) 0.276(18) Uiso 0.5 1 d DG U P B -3
H12_5 H 0.761329 0.307736 0.965424 0.331 Uiso 0.5 1 calc R U P B -3
C13_5 C 0.7120(15) 0.2569(11) 0.9250(14) 0.275(14) Uiso 0.5 1 d DG U P B -3
S1_6 S 0.735(3) 0.250000 0.623(2) 0.74(3) Uiso 1 2 d DS U P . .
C2_6 C 0.7646(19) 0.2154(6) 0.687(2) 0.71(3) Uiso 1 1 d DG U . . .
C3_6 C 0.757(2) 0.1753(7) 0.675(2) 0.70(3) Uiso 1 1 d G U . . .
H3_6 H 0.734596 0.165785 0.630180 0.841 Uiso 1 1 calc R U . . .
C4_6 C 0.783(2) 0.1492(4) 0.729(2) 0.69(3) Uiso 1 1 d G U . . .
H4_6 H 0.777449 0.121788 0.720784 0.827 Uiso 1 1 calc R U . . .
C5_6 C 0.815(2) 0.1631(2) 0.794(2) 0.68(3) Uiso 1 1 d G U . . .
H5_6 H 0.832875 0.145266 0.830944 0.821 Uiso 1 1 calc R U . . .
C6_6 C 0.823(3) 0.2032(3) 0.806(2) 0.67(3) Uiso 1 1 d DG U . . .
H6_6 H 0.845448 0.212741 0.850501 0.802 Uiso 1 1 calc R U . . .
C7_6 C 0.797(2) 0.2293(3) 0.752(2) 0.67(3) Uiso 1 1 d DG U . . .
N1_7 N 0.1297(7) 0.4081(4) 0.8774(6) 0.236(10) Uiso 1 1 d D U . . .
O11_7 O 0.0914(12) 0.4350(5) 0.9055(10) 0.222(8) Uiso 1 1 d D U . . .
O12_7 O 0.1333(14) 0.3741(5) 0.9036(11) 0.294(12) Uiso 1 1 d D U . . .
O13_7 O 0.1646(8) 0.4155(4) 0.8231(6) 0.137(4) Uiso 1 1 d D U . . .
N2_7 N 0.3696(5) 0.5022(2) 0.5912(4) 0.0732(18) Uiso 1 1 d D U . . .
O21_7 O 0.3476(4) 0.5135(2) 0.6493(4) 0.0810(17) Uiso 1 1 d D U . . .
O22_7 O 0.4424(5) 0.5065(3) 0.5800(5) 0.107(2) Uiso 1 1 d D U . . .
O23_7 O 0.3212(4) 0.4875(2) 0.5463(4) 0.0824(17) Uiso 1 1 d D U . . .
N3_7 N 0.8828(12) 0.4414(5) 0.7759(10) 0.224(10) Uiso 1 1 d D U . . .
O31_7 O 0.8436(11) 0.4364(5) 0.8309(9) 0.190(7) Uiso 1 1 d D U . . .
O32_7 O 0.9555(12) 0.4287(6) 0.7799(11) 0.216(8) Uiso 1 1 d D U . . .
O33_7 O 0.8469(6) 0.4607(3) 0.7249(5) 0.112(3) Uiso 1 1 d D U . . .
N4_7 N 0.2878(18) 0.6200(8) 0.9338(16) 0.372(18) Uiso 1 1 d D U . . .
O41_7 O 0.286(2) 0.6092(11) 0.9972(16) 0.375(18) Uiso 1 1 d D U . . .
O42_7 O 0.349(2) 0.6125(12) 0.9010(18) 0.391(19) Uiso 1 1 d D U . . .
O43_7 O 0.2234(19) 0.6364(11) 0.9078(19) 0.394(19) Uiso 1 1 d D U . . .
B1_8 B 0.9501(13) 0.3789(7) 1.3259(12) 0.37(2) Uiso 1 1 d D U . . .
F2_8 F 0.9071(15) 0.3757(10) 1.3759(14) 0.379(15) Uiso 1 1 d D U . . .
F3_8 F 0.921(2) 0.3565(11) 1.2742(16) 0.55(2) Uiso 1 1 d D U . . .
F4_8 F 0.9565(19) 0.4134(8) 1.3052(16) 0.400(16) Uiso 1 1 d D U . . .
F5_8 F 1.0241(13) 0.3661(8) 1.3464(14) 0.326(12) Uiso 1 1 d D U . . .
B6_8 B 1.1857(10) 0.3399(5) 0.6182(9) 0.147(7) Uiso 1 1 d D U . . .
F7_8 F 1.1693(7) 0.3708(3) 0.6483(6) 0.158(4) Uiso 1 1 d D U . . .
F8_8 F 1.1599(9) 0.3086(4) 0.6483(7) 0.187(5) Uiso 1 1 d D U . . .
F9_8 F 1.1721(11) 0.3369(5) 0.5531(7) 0.225(7) Uiso 1 1 d D U . . .
F10_8 F 1.2672(10) 0.3357(7) 0.6309(14) 0.53(2) Uiso 1 1 d D U . . .

loop_
_atom_site_aniso_label
_atom_site_aniso_U_11
_atom_site_aniso_U_22
_atom_site_aniso_U_33
_atom_site_aniso_U_23
_atom_site_aniso_U_13
_atom_site_aniso_U_12
PD1_1 0.0571(3) 0.0561(3) 0.0442(3) -0.00293(19) 0.0118(2) 0.0015(2)
N1_1 0.057(3) 0.057(3) 0.043(3) -0.004(2) 0.008(2) 0.004(2)
PD2_1 0.0693(4) 0.0758(4) 0.0378(3) -0.0034(2) 0.0109(2) -0.0115(3)
C2_1 0.067(4) 0.060(4) 0.052(3) 0.003(3) 0.012(3) 0.003(3)
C3_1 0.082(5) 0.069(4) 0.050(4) 0.004(3) 0.016(3) 0.003(4)
C4_1 0.090(6) 0.069(4) 0.049(4) 0.007(3) 0.010(3) 0.001(4)
C5_1 0.079(5) 0.061(4) 0.056(4) -0.001(3) 0.018(3) -0.008(3)
C6_1 0.070(4) 0.056(3) 0.046(3) -0.009(3) 0.006(3) -0.001(3)
N7_1 0.059(3) 0.059(3) 0.049(3) -0.007(2) 0.006(2) 0.001(3)
C8_1 0.060(4) 0.061(4) 0.046(3) -0.011(3) 0.015(3) 0.001(3)
C9_1 0.065(4) 0.075(5) 0.055(4) -0.010(3) 0.018(3) -0.010(3)
C10_1 0.055(4) 0.096(6) 0.066(4) -0.011(4) 0.017(3) -0.003(4)
C11_1 0.057(4) 0.096(6) 0.059(4) -0.007(4) 0.007(3) 0.008(4)
C12_1 0.062(4) 0.076(5) 0.049(3) -0.007(3) 0.010(3) 0.003(4)
N13_1 0.080(4) 0.080(4) 0.045(3) -0.005(3) 0.021(3) -0.010(3)
C14_1 0.124(8) 0.090(6) 0.051(4) -0.003(4) 0.022(5) -0.009(5)
C15_1 0.151(10) 0.106(7) 0.052(4) -0.002(5) 0.038(5) -0.004(6)
C16_1 0.144(9) 0.127(8) 0.073(5) -0.013(6) 0.055(6) 0.004(7)
C17_1 0.110(8) 0.114(7) 0.086(6) -0.012(5) 0.049(6) 0.008(6)
C18_1 0.075(5) 0.095(6) 0.069(4) -0.005(4) 0.022(4) -0.011(4)
N19_1 0.090(5) 0.078(4) 0.044(3) -0.010(3) 0.008(3) -0.013(4)
C20_1 0.087(6) 0.086(5) 0.060(4) -0.006(4) 0.005(4) -0.008(4)
C21_1 0.107(8) 0.100(7) 0.089(6) -0.011(5) 0.023(6) 0.004(6)
C22_1 0.133(9) 0.093(7) 0.100(7) -0.012(6) -0.006(7) 0.014(6)
C23_1 0.146(9) 0.083(6) 0.072(5) -0.003(5) -0.013(6) 0.006(6)
C24_1 0.124(7) 0.074(5) 0.056(4) -0.007(4) 0.002(4) -0.003(5)
N1_2 0.054(3) 0.056(3) 0.047(3) -0.006(2) 0.010(2) 0.004(2)
C2_2 0.069(4) 0.060(4) 0.051(3) -0.013(3) 0.005(3) 0.000(3)
C3_2 0.063(4) 0.074(4) 0.038(3) -0.004(3) 0.007(3) -0.003(3)
C4_2 0.059(4) 0.060(3) 0.042(3) -0.001(3) 0.007(3) -0.002(3)
C5_2 0.115(7) 0.061(4) 0.049(4) -0.010(3) 0.003(4) 0.009(4)
C6_2 0.106(6) 0.059(4) 0.044(3) -0.008(3) 0.010(4) 0.003(4)
C7_2 0.065(4) 0.064(4) 0.048(3) -0.002(3) -0.007(3) -0.004(3)
N8_2 0.061(5) 0.059(4) 0.046(4) 0.000 0.000(3) 0.000
N9_2 0.069(4) 0.072(4) 0.042(3) -0.002(3) 0.000(3) -0.009(3)
C10_2 0.070(6) 0.090(7) 0.036(4) 0.000 0.003(4) 0.000
C11_2 0.094(8) 0.098(8) 0.046(5) 0.000 -0.012(5) 0.000
C12_2 0.119(8) 0.117(7) 0.049(4) -0.010(4) -0.020(5) -0.011(6)
C13_2 0.128(8) 0.149(9) 0.054(5) -0.005(5) -0.031(5) -0.018(8)
N14_2 0.111(9) 0.160(11) 0.043(5) 0.000 -0.026(5) 0.000
C15_2 0.101(9) 0.161(12) 0.044(6) 0.000 -0.025(5) 0.000
C16_2 0.092(8) 0.138(10) 0.041(5) 0.000 -0.026(5) 0.000
C17_2 0.092(6) 0.117(7) 0.058(5) 0.005(5) -0.030(4) -0.004(5)
C18_2 0.088(6) 0.132(8) 0.071(5) -0.014(5) -0.031(4) 0.006(6)
C19_2 0.073(7) 0.156(11) 0.061(7) 0.000 -0.034(5) 0.000
C20_2 0.075(7) 0.168(12) 0.065(7) 0.000 -0.025(5) 0.000
N21_2 0.063(6) 0.172(11) 0.073(6) 0.000 -0.013(5) 0.000
C22_2 0.066(6) 0.157(10) 0.104(7) -0.034(7) -0.022(5) 0.003(6)
C23_2 0.060(5) 0.145(9) 0.112(7) -0.029(7) -0.028(5) 0.015(6)
C24_2 0.062(7) 0.127(10) 0.085(8) 0.000 -0.023(6) 0.000
C25_2 0.058(6) 0.111(8) 0.070(7) 0.000 -0.012(5) 0.000
N26_2 0.058(4) 0.094(5) 0.074(4) -0.004(4) -0.007(3) -0.005(3)
C27_2 0.054(4) 0.091(5) 0.052(4) -0.003(3) 0.002(3) -0.002(4)
N28_2 0.056(5) 0.076(5) 0.054(4) 0.000 0.004(4) 0.000
N29_2 0.069(4) 0.082(4) 0.036(3) 0.000(3) 0.011(2) -0.010(3)
C30_2 0.068(5) 0.082(5) 0.050(4) -0.001(3) 0.003(3) -0.009(4)
C31_2 0.071(5) 0.081(5) 0.057(4) -0.003(4) -0.005(3) -0.007(4)
C32_2 0.056(4) 0.082(4) 0.049(3) -0.003(3) 0.009(3) -0.005(3)
C33_2 0.066(5) 0.099(6) 0.063(4) -0.002(4) -0.001(4) -0.004(4)
C34_2 0.074(5) 0.080(5) 0.061(4) 0.002(4) 0.000(4) -0.022(4)
N1_3 0.062(3) 0.057(3) 0.044(3) -0.003(2) 0.009(2) 0.001(3)
C2_3 0.058(4) 0.064(4) 0.046(3) 0.000(3) 0.016(3) -0.004(3)
C3_3 0.065(4) 0.069(4) 0.038(3) -0.004(3) 0.010(3) 0.002(3)
C4_3 0.060(4) 0.061(4) 0.040(3) 0.001(3) 0.007(3) 0.000(3)
C5_3 0.057(4) 0.065(4) 0.044(3) -0.004(3) 0.012(3) 0.002(3)
C6_3 0.060(4) 0.066(4) 0.046(3) -0.002(3) 0.012(3) -0.001(3)
C7_3 0.054(3) 0.059(3) 0.040(3) 0.002(3) 0.004(2) 0.002(3)
N8_3 0.063(3) 0.066(3) 0.038(3) -0.001(2) 0.005(2) 0.002(3)
C9_3 0.057(4) 0.060(4) 0.042(3) 0.002(3) -0.001(3) 0.002(3)
N10_3 0.053(3) 0.064(3) 0.038(2) 0.001(2) 0.008(2) -0.002(2)
C11_3 0.062(4) 0.062(4) 0.039(3) 0.001(3) 0.003(3) -0.002(3)
N12_3 0.057(3) 0.060(3) 0.041(3) -0.003(2) 0.004(2) -0.002(3)
N13_3 0.064(4) 0.072(4) 0.040(3) -0.002(2) 0.011(2) -0.009(3)
C14_3 0.061(4) 0.089(5) 0.046(3) -0.013(3) 0.010(3) -0.023(4)
C15_3 0.066(4) 0.087(5) 0.041(3) -0.004(3) 0.000(3) -0.023(4)
C16_3 0.056(3) 0.060(4) 0.041(3) -0.003(3) -0.001(3) 0.000(3)
C17_3 0.061(4) 0.063(4) 0.040(3) 0.002(3) -0.001(3) -0.004(3)
C18_3 0.057(4) 0.069(4) 0.040(3) 0.003(3) 0.003(3) -0.009(3)
N19_3 0.073(4) 0.094(5) 0.045(3) -0.007(3) -0.014(3) 0.002(4)
C20_3 0.069(5) 0.092(6) 0.052(4) -0.015(4) -0.001(3) -0.003(4)
C21_3 0.065(4) 0.082(5) 0.048(3) -0.010(3) 0.001(3) -0.004(4)
C22_3 0.065(4) 0.073(4) 0.045(3) -0.002(3) 0.000(3) 0.003(3)
C23_3 0.067(4) 0.087(5) 0.048(3) -0.005(3) -0.001(3) -0.005(4)
C24_3 0.088(5) 0.091(6) 0.044(3) 0.002(4) -0.010(4) 0.005(5)
C25_3 0.077(5) 0.101(6) 0.046(4) -0.007(4) -0.021(4) 0.002(4)
C26_3 0.073(5) 0.096(5) 0.038(3) -0.004(3) -0.018(3) -0.003(4)
C27_3 0.059(4) 0.117(6) 0.045(4) -0.006(4) -0.020(3) 0.001(4)
C28_3 0.083(5) 0.100(6) 0.042(3) -0.004(4) -0.002(3) -0.004(5)

loop_
_atom_type_symbol
_atom_type_description
_atom_type_scat_dispersion_real
_atom_type_scat_dispersion_imag
_atom_type_scat_source
C C 0.0192 0.0096 'International Tables Vol C Tables 4.2.6.8 and 6.1.1.4'
H H 0.0000 0.0000 'International Tables Vol C Tables 4.2.6.8 and 6.1.1.4'
N N 0.0330 0.0189 'International Tables Vol C Tables 4.2.6.8 and 6.1.1.4'
O O 0.0517 0.0336 'International Tables Vol C Tables 4.2.6.8 and 6.1.1.4'
Pd Pd 0.1176 3.9773 'International Tables Vol C Tables 4.2.6.8 and 6.1.1.4'
S S 0.3360 0.5651 'International Tables Vol C Tables 4.2.6.8 and 6.1.1.4'
F F 0.0755 0.0553 'International Tables Vol C Tables 4.2.6.8 and 6.1.1.4'
B B 0.0098 0.0042 'International Tables Vol C Tables 4.2.6.8 and 6.1.1.4'

loop_
_geom_angle_atom_site_label_1
_geom_angle_atom_site_label_2
_geom_angle_atom_site_label_3
_geom_angle
_geom_angle_site_symmetry_1
_geom_angle_site_symmetry_3
N1_1 PD1_1 N1_2 174.4(2) . .
N1_1 PD1_1 N7_1 81.4(3) . .
N1_2 PD1_1 N7_1 94.9(3) . .
N1_1 PD1_1 N1_3 95.6(2) . .
N1_2 PD1_1 N1_3 87.8(2) . .
N7_1 PD1_1 N1_3 175.4(2) . .
C2_1 N1_1 C6_1 119.6(7) . .
C2_1 N1_1 PD1_1 126.7(5) . .
C6_1 N1_1 PD1_1 113.3(5) . .
N13_1 PD2_1 N19_1 80.8(3) . .
N13_1 PD2_1 N13_3 176.5(3) . .
N19_1 PD2_1 N13_3 96.1(3) . .
N13_1 PD2_1 N29_2 96.6(3) . .
N19_1 PD2_1 N29_2 176.4(3) . .
N13_3 PD2_1 N29_2 86.4(3) . .
N1_1 C2_1 C3_1 122.6(8) . .
N1_1 C2_1 H2_1 118.7 . .
C3_1 C2_1 H2_1 118.7 . .
C4_1 C3_1 C2_1 116.9(8) . .
C4_1 C3_1 H3_1 121.5 . .
C2_1 C3_1 H3_1 121.5 . .
C3_1 C4_1 C5_1 121.3(8) . .
C3_1 C4_1 H4_1 119.3 . .
C5_1 C4_1 H4_1 119.3 . .
C6_1 C5_1 C4_1 117.5(8) . .
C6_1 C5_1 H5_1 121.2 . .
C4_1 C5_1 H5_1 121.2 . .
N1_1 C6_1 C5_1 121.9(8) . .
N1_1 C6_1 C8_1 115.4(6) . .
C5_1 C6_1 C8_1 122.6(8) . .
C12_1 N7_1 C8_1 120.0(7) . .
C12_1 N7_1 PD1_1 125.9(6) . .
C8_1 N7_1 PD1_1 113.9(5) . .
N7_1 C8_1 C9_1 120.6(8) . .
N7_1 C8_1 C6_1 114.5(7) . .
C9_1 C8_1 C6_1 124.9(7) . .
C8_1 C9_1 C10_1 120.2(8) . .
C8_1 C9_1 H9_1 119.9 . .
C10_1 C9_1 H9_1 119.9 . .
C9_1 C10_1 C11_1 118.5(8) . .
C9_1 C10_1 H10_1 120.7 . .
C11_1 C10_1 H10_1 120.7 . .
C10_1 C11_1 C12_1 119.5(8) . .
C10_1 C11_1 H11_1 120.2 . .
C12_1 C11_1 H11_1 120.2 . .
N7_1 C12_1 C11_1 120.9(8) . .
N7_1 C12_1 H12_1 119.6 . .
C11_1 C12_1 H12_1 119.6 . .
C14_1 N13_1 C18_1 120.4(8) . .
C14_1 N13_1 PD2_1 125.8(8) . .
C18_1 N13_1 PD2_1 113.8(6) . .
N13_1 C14_1 C15_1 119.4(12) . .
N13_1 C14_1 H14_1 120.3 . .
C15_1 C14_1 H14_1 120.3 . .
C16_1 C15_1 C14_1 120.9(11) . .
C16_1 C15_1 H15_1 119.6 . .
C14_1 C15_1 H15_1 119.6 . .
C15_1 C16_1 C17_1 120.5(10) . .
C15_1 C16_1 H16_1 119.8 . .
C17_1 C16_1 H16_1 119.8 . .
C16_1 C17_1 C18_1 118.5(13) . .
C16_1 C17_1 H17_1 120.7 . .
C18_1 C17_1 H17_1 120.7 . .
N13_1 C18_1 C17_1 120.3(10) . .
N13_1 C18_1 C20_1 115.4(8) . .
C17_1 C18_1 C20_1 124.3(11) . .
C24_1 N19_1 C20_1 119.2(10) . .
C24_1 N19_1 PD2_1 126.3(7) . .
C20_1 N19_1 PD2_1 114.4(6) . .
N19_1 C20_1 C21_1 121.1(10) . .
N19_1 C20_1 C18_1 115.1(10) . .
C21_1 C20_1 C18_1 123.9(10) . .
C22_1 C21_1 C20_1 118.7(12) . .
C22_1 C21_1 H21_1 120.7 . .
C20_1 C21_1 H21_1 120.7 . .
C23_1 C22_1 C21_1 118.1(13) . .
C23_1 C22_1 H22_1 120.9 . .
C21_1 C22_1 H22_1 120.9 . .
C22_1 C23_1 C24_1 120.6(12) . .
C22_1 C23_1 H23_1 119.7 . .
C24_1 C23_1 H23_1 119.7 . .
N19_1 C24_1 C23_1 122.3(12) . .
N19_1 C24_1 H24_1 118.9 . .
C23_1 C24_1 H24_1 118.9 . .
C2_2 N1_2 C6_2 118.0(7) . .
C2_2 N1_2 PD1_1 126.7(5) . .
C6_2 N1_2 PD1_1 115.3(5) . .
N1_2 C2_2 C3_2 123.8(7) . .
N1_2 C2_2 H2_2 118.1 . .
C3_2 C2_2 H2_2 118.1 . .
C2_2 C3_2 C4_2 119.2(6) . .
C2_2 C3_2 H3_2 120.4 . .
C4_2 C3_2 H3_2 120.4 . .
C3_2 C4_2 C5_2 117.2(7) . .
C3_2 C4_2 C7_2 122.6(6) . .
C5_2 C4_2 C7_2 120.1(7) . .
C6_2 C5_2 C4_2 121.3(8) . .
C6_2 C5_2 H5_2 119.3 . .
C4_2 C5_2 H5_2 119.3 . .
C5_2 C6_2 N1_2 120.4(7) . .
C5_2 C6_2 H6_2 119.8 . .
N1_2 C6_2 H6_2 119.8 . .
N8_2 C7_2 N9_2 125.6(8) . .
N8_2 C7_2 C4_2 115.9(6) . .
N9_2 C7_2 C4_2 118.4(7) . .
C7_2 N8_2 C7_2 114.8(9) . 4_565
C10_2 N9_2 C7_2 113.5(7) . .
N9_2 C10_2 N9_2 126.8(9) 4_565 .
N9_2 C10_2 C11_2 116.6(5) 4_565 .
N9_2 C10_2 C11_2 116.6(5) . .
C12_2 C11_2 C12_2 117.1(12) 4_565 .
C12_2 C11_2 C10_2 121.4(6) 4_565 .
C12_2 C11_2 C10_2 121.4(6) . .
C11_2 C12_2 C13_2 120.4(13) . .
C11_2 C12_2 H12_2 119.8 . .
C13_2 C12_2 H12_2 119.8 . .
N14_2 C13_2 C12_2 119.8(13) . .
N14_2 C13_2 H13_2 120.1 . .
C12_2 C13_2 H13_2 120.1 . .
C13_2 N14_2 C13_2 122.4(12) . 4_565
C13_2 N14_2 C15_2 118.7(6) . .
C13_2 N14_2 C15_2 118.7(6) 4_565 .
C16_2 C15_2 N14_2 112.2(13) . .
C16_2 C15_2 H15A_2 109.2 . .
N14_2 C15_2 H15A_2 109.2 . .
C16_2 C15_2 H15B_2 109.2 . .
N14_2 C15_2 H15B_2 109.2 . .
H15A_2 C15_2 H15B_2 107.9 . .
C17_2 C16_2 C17_2 116.7(17) . 4_565
C17_2 C16_2 C15_2 121.7(9) . .
C17_2 C16_2 C15_2 121.6(9) 4_565 .
C18_2 C17_2 C16_2 120.3(14) . .
C18_2 C17_2 H17_2 119.9 . .
C16_2 C17_2 H17_2 119.9 . .
C17_2 C18_2 C19_2 123.8(15) . .
C17_2 C18_2 H18_2 118.1 . .
C19_2 C18_2 H18_2 118.1 . .
C18_2 C19_2 C18_2 115.2(19) . 4_565
C18_2 C19_2 C20_2 122.3(9) . .
C18_2 C19_2 C20_2 122.3(9) 4_565 .
C19_2 C20_2 N21_2 111.0(12) . .
C19_2 C20_2 H20A_2 109.4 . .
N21_2 C20_2 H20A_2 109.4 . .
C19_2 C20_2 H20B_2 109.4 . .
N21_2 C20_2 H20B_2 109.4 . .
H20A_2 C20_2 H20B_2 108.0 . .
C22_2 N21_2 C22_2 118.8(13) 4_565 .
C22_2 N21_2 C20_2 120.2(7) 4_565 .
C22_2 N21_2 C20_2 120.2(7) . .
N21_2 C22_2 C23_2 122.5(15) . .
N21_2 C22_2 H22_2 118.7 . .
C23_2 C22_2 H22_2 118.7 . .
C22_2 C23_2 C24_2 117.7(14) . .
C22_2 C23_2 H23_2 121.2 . .
C24_2 C23_2 H23_2 121.2 . .
C23_2 C24_2 C23_2 120.5(14) . 4_565
C23_2 C24_2 C25_2 119.6(7) . .
C23_2 C24_2 C25_2 119.6(7) 4_565 .
N26_2 C25_2 N26_2 125.9(11) . 4_565
N26_2 C25_2 C24_2 117.0(6) . .
N26_2 C25_2 C24_2 117.0(6) 4_565 .
C27_2 N26_2 C25_2 113.3(9) . .
N28_2 C27_2 N26_2 126.6(9) . .
N28_2 C27_2 C32_2 118.3(7) . .
N26_2 C27_2 C32_2 115.0(8) . .
C27_2 N28_2 C27_2 114.2(10) 4_565 .
C30_2 N29_2 C34_2 117.4(8) . .
C30_2 N29_2 PD2_1 122.1(6) . .
C34_2 N29_2 PD2_1 120.4(6) . .
N29_2 C30_2 C31_2 125.2(8) . .
N29_2 C30_2 H30_2 117.4 . .
C31_2 C30_2 H30_2 117.4 . .
C30_2 C31_2 C32_2 118.1(9) . .
C30_2 C31_2 H31_2 120.9 . .
C32_2 C31_2 H31_2 120.9 . .
C33_2 C32_2 C31_2 117.8(9) . .
C33_2 C32_2 C27_2 121.6(8) . .
C31_2 C32_2 C27_2 120.5(8) . .
C32_2 C33_2 C34_2 120.0(8) . .
C32_2 C33_2 H33_2 120.0 . .
C34_2 C33_2 H33_2 120.0 . .
N29_2 C34_2 C33_2 121.2(8) . .
N29_2 C34_2 H34_2 119.4 . .
C33_2 C34_2 H34_2 119.4 . .
C2_3 N1_3 C6_3 119.5(7) . .
C2_3 N1_3 PD1_1 119.8(5) . .
C6_3 N1_3 PD1_1 120.7(5) . .
N1_3 C2_3 C3_3 122.5(7) . .
N1_3 C2_3 H2_3 118.8 . .
C3_3 C2_3 H2_3 118.8 . .
C2_3 C3_3 C4_3 119.1(7) . .
C2_3 C3_3 H3_3 120.5 . .
C4_3 C3_3 H3_3 120.5 . .
C5_3 C4_3 C3_3 117.7(7) . .
C5_3 C4_3 C7_3 120.7(6) . .
C3_3 C4_3 C7_3 121.5(6) . .
C6_3 C5_3 C4_3 119.8(7) . .
C6_3 C5_3 H5_3 120.1 . .
C4_3 C5_3 H5_3 120.1 . .
N1_3 C6_3 C5_3 121.4(7) . .
N1_3 C6_3 H6_3 119.3 . .
C5_3 C6_3 H6_3 119.3 . .
N12_3 C7_3 N8_3 127.1(7) . .
N12_3 C7_3 C4_3 116.6(6) . .
N8_3 C7_3 C4_3 116.3(6) . .
C9_3 N8_3 C7_3 112.9(6) . .
N8_3 C9_3 N10_3 126.1(6) . .
N8_3 C9_3 C22_3 116.6(7) . .
N10_3 C9_3 C22_3 117.3(7) . .
C11_3 N10_3 C9_3 113.8(6) . .
N10_3 C11_3 N12_3 126.5(7) . .
N10_3 C11_3 C16_3 116.8(7) . .
N12_3 C11_3 C16_3 116.8(6) . .
C7_3 N12_3 C11_3 113.7(6) . .
C14_3 N13_3 C18_3 118.3(7) . .
C14_3 N13_3 PD2_1 122.6(5) . .
C18_3 N13_3 PD2_1 119.0(5) . .
N13_3 C14_3 C15_3 123.9(7) . .
N13_3 C14_3 H14_3 118.0 . .
C15_3 C14_3 H14_3 118.0 . .
C14_3 C15_3 C16_3 118.1(8) . .
C14_3 C15_3 H15_3 120.9 . .
C16_3 C15_3 H15_3 120.9 . .
C17_3 C16_3 C15_3 119.1(7) . .
C17_3 C16_3 C11_3 120.3(6) . .
C15_3 C16_3 C11_3 120.6(7) . .
C16_3 C17_3 C18_3 118.3(7) . .
C16_3 C17_3 H17_3 120.8 . .
C18_3 C17_3 H17_3 120.8 . .
N13_3 C18_3 C17_3 122.1(7) . .
N13_3 C18_3 H18_3 118.9 . .
C17_3 C18_3 H18_3 118.9 . .
C24_3 N19_3 C20_3 122.7(7) . .
C24_3 N19_3 C25_3 121.8(7) . .
C20_3 N19_3 C25_3 115.5(8) . .
N19_3 C20_3 C21_3 119.1(9) . .
N19_3 C20_3 H20_3 120.4 . .
C21_3 C20_3 H20_3 120.4 . .
C20_3 C21_3 C22_3 118.5(8) . .
C20_3 C21_3 H21_3 120.7 . .
C22_3 C21_3 H21_3 120.7 . .
C23_3 C22_3 C21_3 120.3(7) . .
C23_3 C22_3 C9_3 121.6(8) . .
C21_3 C22_3 C9_3 118.0(7) . .
C22_3 C23_3 C24_3 119.9(9) . .
C22_3 C23_3 H23_3 120.0 . .
C24_3 C23_3 H23_3 120.0 . .
N19_3 C24_3 C23_3 119.4(8) . .
N19_3 C24_3 H24_3 120.3 . .
C23_3 C24_3 H24_3 120.3 . .
C26_3 C25_3 N19_3 110.2(7) . .
C26_3 C25_3 H25A_3 109.6 . .
N19_3 C25_3 H25A_3 109.6 . .
C26_3 C25_3 H25B_3 109.6 . .
N19_3 C25_3 H25B_3 109.6 . .
H25A_3 C25_3 H25B_3 108.1 . .
C27_3 C26_3 C28_3 122.1(10) . .
C27_3 C26_3 C25_3 118.4(10) . .
C28_3 C26_3 C25_3 119.5(10) . .
C26_3 C27_3 C27_3 119.3(6) . 4_565
C26_3 C27_3 H27_3 120.3 . .
C27_3 C27_3 H27_3 120.3 4_565 .
C26_3 C28_3 C28_3 118.6(6) . 4_565
C26_3 C28_3 H28_3 120.7 . .
C28_3 C28_3 H28_3 120.7 4_565 .
C2_4 S1_4 C13_4 93.3(9) . .
C3_4 C2_4 C7_4 120.0 . .
C3_4 C2_4 S1_4 127.3(11) . .
C7_4 C2_4 S1_4 112.7(11) . .
C2_4 C3_4 C4_4 120.0 . .
C2_4 C3_4 H3_4 120.0 . .
C4_4 C3_4 H3_4 120.0 . .
C3_4 C4_4 C5_4 120.0 . .
C3_4 C4_4 H4_4 120.0 . .
C5_4 C4_4 H4_4 120.0 . .
C4_4 C5_4 C6_4 120.0 . .
C4_4 C5_4 H5_4 120.0 . .
C6_4 C5_4 H5_4 120.0 . .
C7_4 C6_4 C5_4 120.0 . .
C7_4 C6_4 H6_4 120.0 . .
C5_4 C6_4 H6_4 120.0 . .
C6_4 C7_4 C2_4 120.0 . .
C6_4 C7_4 C8_4 128.6(13) . .
C2_4 C7_4 C8_4 111.4(13) . .
C9_4 C8_4 C13_4 120.0 . .
C9_4 C8_4 C7_4 131.1(13) . .
C13_4 C8_4 C7_4 108.9(13) . .
C8_4 C9_4 C10_4 120.0 . .
C8_4 C9_4 H9_4 120.0 . .
C10_4 C9_4 H9_4 120.0 . .
C11_4 C10_4 C9_4 120.0 . .
C11_4 C10_4 H10_4 120.0 . .
C9_4 C10_4 H10_4 120.0 . .
C10_4 C11_4 C12_4 120.0 . .
C10_4 C11_4 H11_4 120.0 . .
C12_4 C11_4 H11_4 120.0 . .
C13_4 C12_4 C11_4 120.0 . .
C13_4 C12_4 H12_4 120.0 . .
C11_4 C12_4 H12_4 120.0 . .
C12_4 C13_4 C8_4 120.0 . .
C12_4 C13_4 S1_4 126.3(11) . .
C8_4 C13_4 S1_4 113.7(11) . .
C2_5 S1_5 C13_5 93.2(15) . .
C3_5 C2_5 C7_5 120.0 . .
C3_5 C2_5 S1_5 128.6(17) . .
C7_5 C2_5 S1_5 111.4(17) . .
C2_5 C3_5 C4_5 120.0 . .
C2_5 C3_5 H3_5 120.0 . .
C4_5 C3_5 H3_5 120.0 . .
C5_5 C4_5 C3_5 120.0 . .
C5_5 C4_5 H4_5 120.0 . .
C3_5 C4_5 H4_5 120.0 . .
C6_5 C5_5 C4_5 120.0 . .
C6_5 C5_5 H5_5 120.0 . .
C4_5 C5_5 H5_5 120.0 . .
C7_5 C6_5 C5_5 120.0 . .
C7_5 C6_5 H6_5 120.0 . .
C5_5 C6_5 H6_5 120.0 . .
C6_5 C7_5 C2_5 120.0 . .
C6_5 C7_5 C8_5 127.5(19) . .
C2_5 C7_5 C8_5 112.5(19) . .
C9_5 C8_5 C13_5 120.0 . .
C9_5 C8_5 C7_5 130.4(19) . .
C13_5 C8_5 C7_5 109.5(19) . .
C8_5 C9_5 C10_5 120.0 . .
C8_5 C9_5 H9_5 120.0 . .
C10_5 C9_5 H9_5 120.0 . .
C11_5 C10_5 C9_5 120.0 . .
C11_5 C10_5 H10_5 120.0 . .
C9_5 C10_5 H10_5 120.0 . .
C12_5 C11_5 C10_5 120.0 . .
C12_5 C11_5 H11_5 120.0 . .
C10_5 C11_5 H11_5 120.0 . .
C11_5 C12_5 C13_5 120.0 . .
C11_5 C12_5 H12_5 120.0 . .
C13_5 C12_5 H12_5 120.0 . .
C12_5 C13_5 C8_5 120.0 . .
C12_5 C13_5 S1_5 126.2(17) . .
C8_5 C13_5 S1_5 113.1(17) . .
C2_6 S1_6 C2_6 87(2) 4_565 .
C3_6 C2_6 C7_6 120.0 . .
C3_6 C2_6 S1_6 123.4(16) . .
C7_6 C2_6 S1_6 116.6(16) . .
C4_6 C3_6 C2_6 120.0 . .
C4_6 C3_6 H3_6 120.0 . .
C2_6 C3_6 H3_6 120.0 . .
C3_6 C4_6 C5_6 120.0 . .
C3_6 C4_6 H4_6 120.0 . .
C5_6 C4_6 H4_6 120.0 . .
C6_6 C5_6 C4_6 120.0 . .
C6_6 C5_6 H5_6 120.0 . .
C4_6 C5_6 H5_6 120.0 . .
C5_6 C6_6 C7_6 120.0 . .
C5_6 C6_6 H6_6 120.0 . .
C7_6 C6_6 H6_6 120.0 . .
C6_6 C7_6 C2_6 120.0 . .
C6_6 C7_6 C7_6 129.9 . 4_565
C2_6 C7_6 C7_6 110.0 . 4_565
O13_7 N1_7 O12_7 120.0(7) . .
O13_7 N1_7 O11_7 119.8(7) . .
O12_7 N1_7 O11_7 120.2(7) . .
O23_7 N2_7 O21_7 120.5(8) . .
O23_7 N2_7 O22_7 120.5(8) . .
O21_7 N2_7 O22_7 119.1(8) . .
O33_7 N3_7 O32_7 126.1(19) . .
O33_7 N3_7 O31_7 116.4(18) . .
O32_7 N3_7 O31_7 117.3(18) . .
O41_7 N4_7 O43_7 114(2) . .
O41_7 N4_7 O42_7 120(3) . .
O43_7 N4_7 O42_7 126(3) . .
F4_8 B1_8 F2_8 113.2(14) . .
F4_8 B1_8 F3_8 110.9(13) . .
F2_8 B1_8 F3_8 108.8(13) . .
F4_8 B1_8 F5_8 107.0(13) . .
F2_8 B1_8 F5_8 109.8(13) . .
F3_8 B1_8 F5_8 107.0(13) . .
F9_8 B6_8 F7_8 120.3(14) . .
F9_8 B6_8 F8_8 109.5(13) . .
F7_8 B6_8 F8_8 113.1(13) . .
F9_8 B6_8 F10_8 104.1(13) . .
F7_8 B6_8 F10_8 105.8(13) . .
F8_8 B6_8 F10_8 101.9(13) . .

loop_
_geom_bond_atom_site_label_1
_geom_bond_atom_site_label_2
_geom_bond_distance
_geom_bond_site_symmetry_2
PD1_1 N1_1 2.011(6) .
PD1_1 N1_2 2.014(6) .
PD1_1 N7_1 2.019(7) .
PD1_1 N1_3 2.035(7) .
N1_1 C2_1 1.309(10) .
N1_1 C6_1 1.359(10) .
PD2_1 N13_1 2.016(6) .
PD2_1 N19_1 2.016(9) .
PD2_1 N13_3 2.024(6) .
PD2_1 N29_2 2.033(8) .
C2_1 C3_1 1.433(11) .
C2_1 H2_1 0.9500 .
C3_1 C4_1 1.345(13) .
C3_1 H3_1 0.9500 .
C4_1 C5_1 1.419(13) .
C4_1 H4_1 0.9500 .
C5_1 C6_1 1.372(11) .
C5_1 H5_1 0.9500 .
C6_1 C8_1 1.484(11) .
N7_1 C12_1 1.326(11) .
N7_1 C8_1 1.357(10) .
C8_1 C9_1 1.370(11) .
C9_1 C10_1 1.372(13) .
C9_1 H9_1 0.9500 .
C10_1 C11_1 1.375(14) .
C10_1 H10_1 0.9500 .
C11_1 C12_1 1.391(12) .
C11_1 H11_1 0.9500 .
C12_1 H12_1 0.9500 .
N13_1 C14_1 1.331(13) .
N13_1 C18_1 1.347(14) .
C14_1 C15_1 1.399(15) .
C14_1 H14_1 0.9500 .
C15_1 C16_1 1.33(2) .
C15_1 H15_1 0.9500 .
C16_1 C17_1 1.35(2) .
C16_1 H16_1 0.9500 .
C17_1 C18_1 1.408(14) .
C17_1 H17_1 0.9500 .
C18_1 C20_1 1.471(14) .
N19_1 C24_1 1.317(13) .
N19_1 C20_1 1.334(13) .
C20_1 C21_1 1.432(17) .
C21_1 C22_1 1.37(2) .
C21_1 H21_1 0.9500 .
C22_1 C23_1 1.37(2) .
C22_1 H22_1 0.9500 .
C23_1 C24_1 1.380(17) .
C23_1 H23_1 0.9500 .
C24_1 H24_1 0.9500 .
N1_2 C2_2 1.325(10) .
N1_2 C6_2 1.368(10) .
C2_2 C3_2 1.361(12) .
C2_2 H2_2 0.9500 .
C3_2 C4_2 1.377(11) .
C3_2 H3_2 0.9500 .
C4_2 C5_2 1.392(10) .
C4_2 C7_2 1.480(11) .
C5_2 C6_2 1.359(13) .
C5_2 H5_2 0.9500 .
C6_2 H6_2 0.9500 .
C7_2 N8_2 1.327(9) .
C7_2 N9_2 1.336(9) .
N8_2 C7_2 1.327(9) 4_565
N9_2 C10_2 1.330(8) .
C10_2 N9_2 1.330(8) 4_565
C10_2 C11_2 1.464(14) .
C11_2 C12_2 1.372(13) 4_565
C11_2 C12_2 1.372(13) .
C12_2 C13_2 1.404(13) .
C12_2 H12_2 0.9500 .
C13_2 N14_2 1.305(16) .
C13_2 H13_2 0.9500 .
N14_2 C13_2 1.305(16) 4_565
N14_2 C15_2 1.532(14) .
C15_2 C16_2 1.47(2) .
C15_2 H15A_2 0.9900 .
C15_2 H15B_2 0.9900 .
C16_2 C17_2 1.413(16) .
C16_2 C17_2 1.413(16) 4_565
C17_2 C18_2 1.361(19) .
C17_2 H17_2 0.9500 .
C18_2 C19_2 1.385(17) .
C18_2 H18_2 0.9500 .
C19_2 C18_2 1.385(17) 4_565
C19_2 C20_2 1.39(3) .
C20_2 N21_2 1.512(17) .
C20_2 H20A_2 0.9900 .
C20_2 H20B_2 0.9900 .
N21_2 C22_2 1.344(17) 4_565
N21_2 C22_2 1.344(17) .
C22_2 C23_2 1.363(14) .
C22_2 H22_2 0.9500 .
C23_2 C24_2 1.387(16) .
C23_2 H23_2 0.9500 .
C24_2 C23_2 1.387(15) 4_565
C24_2 C25_2 1.494(16) .
C25_2 N26_2 1.342(10) .
C25_2 N26_2 1.342(10) 4_565
N26_2 C27_2 1.331(11) .
C27_2 N28_2 1.320(10) .
C27_2 C32_2 1.496(13) .
N28_2 C27_2 1.320(10) 4_565
N29_2 C30_2 1.310(11) .
N29_2 C34_2 1.353(11) .
C30_2 C31_2 1.350(14) .
C30_2 H30_2 0.9500 .
C31_2 C32_2 1.401(11) .
C31_2 H31_2 0.9500 .
C32_2 C33_2 1.367(14) .
C33_2 C34_2 1.384(15) .
C33_2 H33_2 0.9500 .
C34_2 H34_2 0.9500 .
N1_3 C2_3 1.341(10) .
N1_3 C6_3 1.348(10) .
C2_3 C3_3 1.356(11) .
C2_3 H2_3 0.9500 .
C3_3 C4_3 1.411(10) .
C3_3 H3_3 0.9500 .
C4_3 C5_3 1.397(10) .
C4_3 C7_3 1.493(10) .
C5_3 C6_3 1.365(11) .
C5_3 H5_3 0.9500 .
C6_3 H6_3 0.9500 .
C7_3 N12_3 1.310(9) .
C7_3 N8_3 1.349(9) .
N8_3 C9_3 1.332(10) .
C9_3 N10_3 1.349(9) .
C9_3 C22_3 1.495(10) .
N10_3 C11_3 1.316(9) .
C11_3 N12_3 1.344(10) .
C11_3 C16_3 1.496(10) .
N13_3 C14_3 1.324(11) .
N13_3 C18_3 1.349(9) .
C14_3 C15_3 1.354(12) .
C14_3 H14_3 0.9500 .
C15_3 C16_3 1.407(10) .
C15_3 H15_3 0.9500 .
C16_3 C17_3 1.378(11) .
C17_3 C18_3 1.388(10) .
C17_3 H17_3 0.9500 .
C18_3 H18_3 0.9500 .
N19_3 C24_3 1.341(13) .
N19_3 C20_3 1.356(12) .
N19_3 C25_3 1.515(9) .
C20_3 C21_3 1.384(11) .
C20_3 H20_3 0.9500 .
C21_3 C22_3 1.402(12) .
C21_3 H21_3 0.9500 .
C22_3 C23_3 1.362(11) .
C23_3 C24_3 1.377(11) .
C23_3 H23_3 0.9500 .
C24_3 H24_3 0.9500 .
C25_3 C26_3 1.505(15) .
C25_3 H25A_3 0.9900 .
C25_3 H25B_3 0.9900 .
C26_3 C27_3 1.366(14) .
C26_3 C28_3 1.393(14) .
C27_3 C27_3 1.42(2) 4_565
C27_3 H27_3 0.9500 .
C28_3 C28_3 1.43(2) 4_565
C28_3 H28_3 0.9500 .
S1_4 C2_4 1.713(13) .
S1_4 C13_4 1.729(13) .
C2_4 C3_4 1.3900 .
C2_4 C7_4 1.3900 .
C3_4 C4_4 1.3900 .
C3_4 H3_4 0.9500 .
C4_4 C5_4 1.3900 .
C4_4 H4_4 0.9500 .
C5_4 C6_4 1.3900 .
C5_4 H5_4 0.9500 .
C6_4 C7_4 1.3900 .
C6_4 H6_4 0.9500 .
C7_4 C8_4 1.544(18) .
C8_4 C9_4 1.3900 .
C8_4 C13_4 1.3900 .
C9_4 C10_4 1.3900 .
C9_4 H9_4 0.9500 .
C10_4 C11_4 1.3900 .
C10_4 H10_4 0.9500 .
C11_4 C12_4 1.3900 .
C11_4 H11_4 0.9500 .
C12_4 C13_4 1.3900 .
C12_4 H12_4 0.9500 .
S1_5 C2_5 1.747(16) .
S1_5 C13_5 1.748(16) .
C2_5 C3_5 1.3900 .
C2_5 C7_5 1.3900 .
C3_5 C4_5 1.3900 .
C3_5 H3_5 0.9500 .
C4_5 C5_5 1.3900 .
C4_5 H4_5 0.9500 .
C5_5 C6_5 1.3900 .
C5_5 H5_5 0.9500 .
C6_5 C7_5 1.3900 .
C6_5 H6_5 0.9500 .
C7_5 C8_5 1.54(2) .
C8_5 C9_5 1.3900 .
C8_5 C13_5 1.3900 .
C9_5 C10_5 1.3900 .
C9_5 H9_5 0.9500 .
C10_5 C11_5 1.3900 .
C10_5 H10_5 0.9500 .
C11_5 C12_5 1.3900 .
C11_5 H11_5 0.9500 .
C12_5 C13_5 1.3900 .
C12_5 H12_5 0.9500 .
S1_6 C2_6 1.722(17) 4_565
S1_6 C2_6 1.722(17) .
C2_6 C3_6 1.3900 .
C2_6 C7_6 1.3900 .
C3_6 C4_6 1.3900 .
C3_6 H3_6 0.9500 .
C4_6 C5_6 1.3900 .
C4_6 H4_6 0.9500 .
C5_6 C6_6 1.3900 .
C5_6 H5_6 0.9500 .
C6_6 C7_6 1.3900 .
C6_6 H6_6 0.9500 .
C7_6 C7_6 1.411(18) 4_565
N1_7 O13_7 1.262(9) .
N1_7 O12_7 1.264(9) .
N1_7 O11_7 1.267(9) .
N2_7 O23_7 1.221(9) .
N2_7 O21_7 1.260(9) .
N2_7 O22_7 1.267(10) .
N3_7 O33_7 1.269(15) .
N3_7 O32_7 1.285(15) .
N3_7 O31_7 1.303(16) .
N4_7 O41_7 1.264(17) .
N4_7 O43_7 1.267(17) .
N4_7 O42_7 1.278(17) .
B1_8 F4_8 1.252(14) .
B1_8 F2_8 1.254(13) .
B1_8 F3_8 1.298(14) .
B1_8 F5_8 1.332(15) .
B6_8 F9_8 1.238(15) .
B6_8 F7_8 1.242(15) .
B6_8 F8_8 1.307(15) .
B6_8 F10_8 1.366(17) .
